data_8100501
loop_
_publ_author_name
'J\"aschke, Britta'
'Jansen, Martin'

_publ_section_title
;
Crystal structure of trichloro(N-trimethylsilyl)
phosphoraniminetrichloroaluminum, [(CH~3~)~3~Si(N)PCl~3~AlCl~3~]
;
_journal_issue 4
_journal_name_full 'Zeitschrift f\"ur Kristallographie - New Crystal Structures'
_journal_page_first 381
_journal_page_last 382
_journal_volume 218
_journal_year 2003
_chemical_formula_structural '[(CH3)3 Si(N)PCl3 AlCl3]'
_chemical_formula_sum 'C3 H9 Al Cl6 N P Si'
_chemical_formula_weight 357.85
_space_group_IT_number 14
_symmetry_cell_setting monoclinic
_symmetry_space_group_name_Hall '-P 2ybc'
_symmetry_space_group_name_H-M 'P 1 21/c 1'
_cell_angle_alpha 90.00
_cell_angle_beta 116.128(2)
_cell_angle_gamma 90.00
_cell_formula_units_Z 8
_cell_length_a 15.541(3)
_cell_length_b 12.615(2)
_cell_length_c 16.210(3)
_cell_measurement_temperature 100(2)
_cell_volume 2853.2(8)
_diffrn_ambient_temperature 100(2)
_exptl_crystal_density_diffrn 1.666
_cod_original_sg_symbol_H-M 'P 21/c'
_cod_database_code 8100501

loop_
_symmetry_equiv_pos_as_xyz
'x, y, z'
'-x, y+1/2, -z+1/2'
'-x, -y, -z'
'x, -y-1/2, z-1/2'

loop_
_atom_site_label
_atom_site_type_symbol
_atom_site_fract_x
_atom_site_fract_y
_atom_site_fract_z
_atom_site_U_iso_or_equiv
_atom_site_adp_type
_atom_site_occupancy
_atom_site_symmetry_multiplicity
_atom_site_Wyckoff_symbol
_atom_site_calc_flag
_atom_site_refinement_flags
_atom_site_disorder_assembly
_atom_site_disorder_group
Al1 Al 0.61904(14) 0.91095(16) 0.38126(13) 0.0161(4) Uani 1 4 e d . . .
Cl1 Cl 0.56177(13) 1.06774(14) 0.34790(12) 0.0272(4) Uani 1 4 e d . . .
Cl2 Cl 0.62931(13) 0.84648(16) 0.26415(11) 0.0262(4) Uani 1 4 e d . . .
Cl3 Cl 0.53208(12) 0.80973(14) 0.41917(12) 0.0225(4) Uani 1 4 e d . . .
P1 P 0.74940(12) 0.94145(14) 0.58554(12) 0.0176(4) Uani 1 4 e d . . .
Cl4 Cl 0.63702(14) 1.02129(18) 0.57841(13) 0.0316(4) Uani 1 4 e d . . .
Cl5 Cl 0.75907(15) 0.81697(17) 0.66430(13) 0.0309(4) Uani 1 4 e d . . .
Cl6 Cl 0.85970(14) 1.03170(16) 0.66149(12) 0.0285(4) Uani 1 4 e d . . .
Si1 Si 0.84330(13) 0.84320(15) 0.47927(13) 0.0158(4) Uani 1 4 e d . . .
C3 C 0.9523(4) 0.8375(5) 0.5920(5) 0.0169(13) Uani 1 4 e d . . .
H3A H 0.9993 0.7892 0.5872 0.025 Uiso 1 4 e calc R . .
H3B H 0.9346 0.8117 0.6395 0.025 Uiso 1 4 e calc R . .
H3C H 0.9803 0.9085 0.6084 0.025 Uiso 1 4 e calc R . .
C2 C 0.8062(5) 0.7014(5) 0.4422(5) 0.0175(13) Uani 1 4 e d . . .
H2A H 0.7533 0.7008 0.3802 0.026 Uiso 1 4 e calc R . .
H2B H 0.7855 0.6678 0.4850 0.026 Uiso 1 4 e calc R . .
H2C H 0.8608 0.6622 0.4424 0.026 Uiso 1 4 e calc R . .
C1 C 0.8732(5) 0.9184(6) 0.3961(5) 0.0194(13) Uani 1 4 e d . . .
H1A H 0.8151 0.9281 0.3385 0.029 Uiso 1 4 e calc R . .
H1B H 0.9208 0.8788 0.3841 0.029 Uiso 1 4 e calc R . .
H1C H 0.8995 0.9879 0.4221 0.029 Uiso 1 4 e calc R . .
N1 N 0.7435(4) 0.9111(4) 0.4874(4) 0.0161(11) Uani 1 4 e d . . .
Al2 Al 0.13356(14) 0.90719(16) -0.13122(13) 0.0153(4) Uani 1 4 e d . . .
Cl7 Cl 0.00817(12) 0.83378(15) -0.13488(12) 0.0238(4) Uani 1 4 e d . . .
Cl8 Cl 0.09898(12) 1.06602(13) -0.18055(12) 0.0230(4) Uani 1 4 e d . . .
Cl9 Cl 0.18519(13) 0.81251(15) -0.20927(12) 0.0261(4) Uani 1 4 e d . . .
P2 P 0.34125(12) 0.94130(14) 0.00743(11) 0.0162(3) Uani 1 4 e d . . .
Cl10 Cl 0.41275(12) 1.03725(14) 0.11200(12) 0.0230(4) Uani 1 4 e d . . .
Cl11 Cl 0.42698(12) 0.81733(15) 0.02910(13) 0.0257(4) Uani 1 4 e d . . .
Cl12 Cl 0.34452(13) 1.01582(17) -0.09861(12) 0.0288(4) Uani 1 4 e d . . .
Si2 Si 0.21926(13) 0.84465(15) 0.08542(12) 0.0155(4) Uani 1 4 e d . . .
C4 C 0.3299(5) 0.8493(6) 0.1964(5) 0.0243(15) Uani 1 4 e d . . .
H4A H 0.3836 0.8192 0.1879 0.036 Uiso 1 4 e calc R . .
H4B H 0.3199 0.8080 0.2427 0.036 Uiso 1 4 e calc R . .
H4C H 0.3443 0.9230 0.2169 0.036 Uiso 1 4 e calc R . .
C5 C 0.1218(5) 0.9164(6) 0.0993(5) 0.0216(14) Uani 1 4 e d . . .
H5A H 0.1432 0.9884 0.1217 0.032 Uiso 1 4 e calc R . .
H5B H 0.1058 0.8786 0.1435 0.032 Uiso 1 4 e calc R . .
H5C H 0.0649 0.9201 0.0398 0.032 Uiso 1 4 e calc R . .
C6 C 0.1917(5) 0.7025(5) 0.0521(5) 0.0201(13) Uani 1 4 e d . . .
H6A H 0.1294 0.6973 -0.0018 0.030 Uiso 1 4 e calc R . .
H6B H 0.1898 0.6629 0.1032 0.030 Uiso 1 4 e calc R . .
H6C H 0.2415 0.6728 0.0373 0.030 Uiso 1 4 e calc R . .
N2 N 0.2366(4) 0.9107(4) -0.0075(4) 0.0153(11) Uani 1 4 e d . . .

loop_
_atom_site_aniso_label
_atom_site_aniso_U_11
_atom_site_aniso_U_22
_atom_site_aniso_U_33
_atom_site_aniso_U_23
_atom_site_aniso_U_13
_atom_site_aniso_U_12
Al1 0.0154(9) 0.0172(10) 0.0131(9) 0.0002(7) 0.0039(7) 0.0007(7)
Cl1 0.0280(9) 0.0183(8) 0.0227(8) 0.0023(6) -0.0003(7) 0.0024(7)
Cl2 0.0251(8) 0.0375(10) 0.0147(7) -0.0006(7) 0.0076(7) 0.0015(7)
Cl3 0.0177(7) 0.0254(8) 0.0247(8) 0.0023(7) 0.0097(6) -0.0025(6)
P1 0.0170(8) 0.0219(9) 0.0126(7) 0.0001(6) 0.0055(6) 0.0025(7)
Cl4 0.0265(9) 0.0448(12) 0.0235(9) -0.0058(8) 0.0111(7) 0.0117(8)
Cl5 0.0351(10) 0.0348(10) 0.0237(9) 0.0082(7) 0.0136(8) -0.0001(8)
Cl6 0.0282(9) 0.0299(9) 0.0200(8) -0.0063(7) 0.0038(7) -0.0038(7)
Si1 0.0140(8) 0.0154(8) 0.0187(9) 0.0008(7) 0.0079(7) 0.0008(6)
C3 0.011(3) 0.016(3) 0.023(3) 0.002(2) 0.006(3) 0.004(2)
C2 0.019(3) 0.014(3) 0.019(3) 0.000(2) 0.008(3) -0.001(2)
C1 0.017(3) 0.019(3) 0.025(3) 0.011(3) 0.012(3) 0.001(3)
N1 0.018(3) 0.017(3) 0.015(3) 0.001(2) 0.009(2) 0.002(2)
Al2 0.0144(9) 0.0170(9) 0.0125(9) 0.0003(7) 0.0041(7) -0.0007(7)
Cl7 0.0165(7) 0.0299(9) 0.0217(8) 0.0023(7) 0.0054(6) -0.0045(6)
Cl8 0.0239(8) 0.0185(8) 0.0217(8) 0.0032(6) 0.0054(7) 0.0021(6)
Cl9 0.0287(9) 0.0302(9) 0.0203(8) -0.0077(7) 0.0117(7) 0.0018(7)
P2 0.0141(8) 0.0191(8) 0.0150(8) 0.0000(6) 0.0061(6) -0.0017(6)
Cl10 0.0193(8) 0.0215(8) 0.0235(8) -0.0050(6) 0.0051(6) -0.0051(6)
Cl11 0.0201(8) 0.0256(9) 0.0315(9) -0.0044(7) 0.0116(7) 0.0033(7)
Cl12 0.0224(8) 0.0421(11) 0.0223(8) 0.0083(7) 0.0103(7) -0.0082(8)
Si2 0.0166(8) 0.0162(9) 0.0137(8) -0.0002(6) 0.0067(7) -0.0012(7)
C4 0.028(4) 0.027(4) 0.014(3) 0.000(3) 0.005(3) -0.005(3)
C5 0.025(3) 0.023(3) 0.022(3) -0.001(3) 0.015(3) 0.002(3)
C6 0.024(3) 0.017(3) 0.020(3) 0.003(3) 0.010(3) 0.000(3)
N2 0.017(3) 0.015(3) 0.017(3) 0.002(2) 0.010(2) -0.001(2)

loop_
_geom_bond_atom_site_label_1
_geom_bond_atom_site_label_2
_geom_bond_distance
_geom_bond_site_symmetry_2
_geom_bond_publ_flag
Al1 N1 1.942(6) . ?
Al1 Cl2 2.135(3) . ?
Al1 Cl3 2.137(3) . ?
Al1 Cl1 2.138(3) . ?
P1 N1 1.600(6) . ?
P1 Cl6 1.973(3) . ?
P1 Cl4 1.975(3) . ?
P1 Cl5 1.987(3) . ?
Si1 N1 1.826(6) . ?
Si1 C3 1.868(7) . ?
Si1 C1 1.867(7) . ?
Si1 C2 1.894(7) . ?
C3 H3A 0.9800 . ?
C3 H3B 0.9800 . ?
C3 H3C 0.9800 . ?
C2 H2A 0.9800 . ?
C2 H2B 0.9800 . ?
C2 H2C 0.9800 . ?
C1 H1A 0.9800 . ?
C1 H1B 0.9800 . ?
C1 H1C 0.9800 . ?
Al2 N2 1.939(6) . ?
Al2 Cl7 2.135(3) . ?
Al2 Cl8 2.136(3) . ?
Al2 Cl9 2.137(3) . ?
P2 N2 1.583(6) . ?
P2 Cl10 1.978(2) . ?
P2 Cl12 1.979(2) . ?
P2 Cl11 1.983(2) . ?
Si2 N2 1.842(6) . ?
Si2 C5 1.862(7) . ?
Si2 C4 1.863(7) . ?
Si2 C6 1.867(7) . ?
C4 H4A 0.9800 . ?
C4 H4B 0.9800 . ?
C4 H4C 0.9800 . ?
C5 H5A 0.9800 . ?
C5 H5B 0.9800 . ?
C5 H5C 0.9800 . ?
C6 H6A 0.9800 . ?
C6 H6B 0.9800 . ?
C6 H6C 0.9800 . ?
